data_4031844
loop_
_publ_author_name
'Nishida, Jun-Ichi'
'Ohura, Hokuto'
'Kita, Yasuyuki'
'Hasegawa, Hiroyuki'
'Kawase, Takeshi'
'Takada, Noriyuki'
'Sato, Hiroyasu'
'Sei, Yoshihisa'
'Yamashita, Yoshiro'

_publ_section_title
;
 Phthalimide Compounds Containing a Trifluoromethylphenyl Group and
 Electron-Donating Aryl Groups: Color-Tuning and Enhancement of
 Triboluminescence.
;
_journal_issue 2
_journal_name_full 'The Journal of organic chemistry'
_journal_page_first 433
_journal_page_last 441
_journal_paper_doi 10.1021/acs.joc.5b02191
_journal_volume 81
_journal_year 2016
_chemical_absolute_configuration 'CHOOSE rm ad rmad syn or unk'
_chemical_formula_moiety 'C23 H12 F3 N O2 S2'
_chemical_formula_sum 'C23 H12 F3 N O2 S2'
_chemical_formula_weight 455.47
_space_group_IT_number 7
_symmetry_cell_setting monoclinic
_symmetry_Int_Tables_number 7
_symmetry_space_group_name_Hall 'P -2yac'
_symmetry_space_group_name_H-M 'P 1 n 1'
_atom_sites_solution_hydrogens geom
_atom_sites_solution_primary direct
_atom_sites_solution_secondary difmap
_cell_angle_alpha 90.0000
_cell_angle_beta 91.849(7)
_cell_angle_gamma 90.0000
_cell_formula_units_Z 4
_cell_length_a 5.7685(3)
_cell_length_b 7.7643(5)
_cell_length_c 42.4758(18)
_cell_measurement_reflns_used 575
_cell_measurement_temperature 93
_cell_measurement_theta_max 71.58
_cell_measurement_theta_min 7.74
_cell_volume 1901.43(18)
_computing_cell_refinement 'RAPID AUTO'
_computing_data_collection 'RAPID AUTO (Rigaku, ????)'
_computing_data_reduction 'RAPID AUTO'
_computing_molecular_graphics 'CrystalStructure 4.1'
_computing_publication_material 'CrystalStructure 4.1 (Rigaku, 2013)'
_computing_structure_refinement 'SHELXL97 (Sheldrick, 2008)'
_computing_structure_solution 'SIR2004 (Burla, et al., 2005)'
_diffrn_ambient_temperature 93
_diffrn_detector_area_resol_mean 10.000
_diffrn_measured_fraction_theta_full 0.986
_diffrn_measured_fraction_theta_max 0.986
_diffrn_measurement_device_type 'Rigaku R-AXIS RAPID'
_diffrn_measurement_method \w
_diffrn_radiation_type 'Cu K\a'
_diffrn_radiation_wavelength 1.54187
_diffrn_reflns_av_R_equivalents 0.0359
_diffrn_reflns_limit_h_max 6
_diffrn_reflns_limit_h_min -6
_diffrn_reflns_limit_k_max 9
_diffrn_reflns_limit_k_min -9
_diffrn_reflns_limit_l_max 50
_diffrn_reflns_limit_l_min -41
_diffrn_reflns_number 12495
_diffrn_reflns_theta_full 68.20
_diffrn_reflns_theta_max 68.20
_diffrn_reflns_theta_min 4.17
_diffrn_standards_number 0
_exptl_absorpt_coefficient_mu 3.006
_exptl_absorpt_correction_T_max 0.786
_exptl_absorpt_correction_T_min 0.633
_exptl_absorpt_correction_type multi-scan
_exptl_absorpt_process_details 'ABSCOR (Rigaku, 1995)'
_exptl_crystal_colour yellow
_exptl_crystal_density_diffrn 1.591
_exptl_crystal_density_method 'not measured'
_exptl_crystal_description block
_exptl_crystal_F_000 928.00
_exptl_crystal_size_max 0.130
_exptl_crystal_size_mid 0.100
_exptl_crystal_size_min 0.080
_refine_diff_density_max 0.67
_refine_diff_density_min -0.39
_refine_ls_abs_structure_details 'Flack, H. D. (1983), Acta Cryst. A39, 876-881.  2186 Friedel Pairs'
_refine_ls_abs_structure_Flack 0.029(16)
_refine_ls_extinction_method none
_refine_ls_goodness_of_fit_ref 0.979
_refine_ls_hydrogen_treatment constr
_refine_ls_number_parameters 614
_refine_ls_number_reflns 5611
_refine_ls_number_restraints 79
_refine_ls_R_factor_gt 0.0417
_refine_ls_shift/su_max 0.001
_refine_ls_structure_factor_coef Fsqd
_refine_ls_weighting_details 'w = 1/[\s^2^(Fo^2^)+(0.0611P)^2^+0.0000P] where P=(Fo^2^+2Fc^2^)/3'
_refine_ls_weighting_scheme calc
_refine_ls_wR_factor_ref 0.1031
_reflns_number_gt 4314
_reflns_number_total 5611
_reflns_threshold_expression F^2^>2.0\s(F^2^)
_cod_data_source_file jo5b02191_si_004.cif
_cod_data_source_block compI2
_cod_original_cell_volume 1901.42(17)
_cod_database_code 4031844

loop_
_symmetry_equiv_pos_site_id
_symmetry_equiv_pos_as_xyz
1 +X,+Y,+Z
2 1/2+X,-Y,1/2+Z

loop_
_atom_site_label
_atom_site_type_symbol
_atom_site_fract_x
_atom_site_fract_y
_atom_site_fract_z
_atom_site_U_iso_or_equiv
_atom_site_adp_type
_atom_site_occupancy
_atom_site_symmetry_multiplicity
_atom_site_calc_flag
_atom_site_refinement_flags
_atom_site_disorder_assembly
_atom_site_disorder_group
S1 S -0.1278(2) 0.76728(14) 0.31499(3) 0.0324(3) Uani 1 2 d . . .
S2 S 0.33483(18) 0.60674(11) 0.39338(2) 0.0179(2) Uani 1 2 d . . .
S3 S 0.3728(2) 0.09797(15) 0.31580(3) 0.0375(3) Uani 1 2 d . . .
S4 S 0.83526(19) 0.23819(12) 0.39501(3) 0.0192(2) Uani 1 2 d . . .
F1 F 0.6224(19) 0.7437(13) 0.7154(3) 0.064(2) Uani 0.565(10) 2 d PDU A 1
F2 F 0.457(2) 0.4968(13) 0.7109(7) 0.050(3) Uani 0.565(10) 2 d PDU A 1
F3 F 0.2503(15) 0.7268(11) 0.71071(13) 0.057(2) Uani 0.565(10) 2 d PDU A 1
F4 F 0.926(3) 0.359(3) 0.7110(6) 0.046(3) Uani 0.565(10) 2 d PDU A 1
F5 F 0.777(4) 0.091(3) 0.7131(11) 0.072(5) Uani 0.565(10) 2 d PDU A 1
F6 F 1.165(3) 0.131(3) 0.7163(5) 0.053(3) Uani 0.565(10) 2 d PDU A 1
F5a F 0.760(5) 0.143(4) 0.7126(14) 0.068(5) Uani 0.435(10) 2 d PDU A 2
F4a F 0.987(4) 0.333(3) 0.7128(8) 0.044(3) Uani 0.435(10) 2 d PDU A 2
F6a F 1.094(4) 0.093(4) 0.7165(7) 0.060(4) Uani 0.435(10) 2 d PDU A 2
F3a F 0.377(2) 0.8033(13) 0.71222(19) 0.0600(19) Uani 0.435(10) 2 d PDU A 2
F2a F 0.409(3) 0.5336(17) 0.7128(9) 0.053(3) Uani 0.435(10) 2 d PDU A 2
F1a F 0.708(2) 0.6893(16) 0.7137(3) 0.053(2) Uani 0.435(10) 2 d PDU A 2
O1 O 0.1332(5) 0.8174(3) 0.55603(6) 0.0187(6) Uani 1 2 d . . .
O2 O 0.8239(5) 0.5223(3) 0.56105(6) 0.0201(6) Uani 1 2 d . . .
O3 O 0.6322(5) 0.0182(3) 0.55680(6) 0.0189(6) Uani 1 2 d . . .
O4 O 1.3245(5) 0.3128(3) 0.56231(6) 0.0188(6) Uani 1 2 d . . .
N1 N 0.4791(6) 0.6709(4) 0.56710(7) 0.0157(7) Uani 1 2 d . . .
N2 N 0.9755(6) 0.1633(4) 0.56843(7) 0.0156(7) Uani 1 2 d . . .
C1 C -0.0151(10) 0.7004(6) 0.28086(11) 0.0388(13) Uani 1 2 d . . .
C2 C 0.1806(9) 0.6080(6) 0.28532(11) 0.0357(13) Uani 1 2 d . . .
C3 C 0.2530(7) 0.5872(5) 0.31773(9) 0.0181(9) Uani 1 2 d . . .
C4 C 0.0952(7) 0.6706(5) 0.33708(9) 0.0182(9) Uani 1 2 d . . .
C5 C 0.1007(7) 0.6869(5) 0.37111(10) 0.0180(9) Uani 1 2 d . . .
C6 C -0.0515(7) 0.7675(5) 0.39001(9) 0.0148(9) Uani 1 2 d . . .
C7 C 0.0164(8) 0.7672(5) 0.42195(10) 0.0227(10) Uani 1 2 d . . .
C8 C 0.2232(7) 0.6863(5) 0.42856(10) 0.0186(9) Uani 1 2 d . . .
C9 C 0.3035(7) 0.7425(4) 0.54737(9) 0.0157(9) Uani 1 2 d . . .
C10 C 0.3697(7) 0.7023(4) 0.51453(9) 0.0156(8) Uani 1 2 d . . .
C11 C 0.2526(7) 0.7305(4) 0.48644(9) 0.0147(8) Uani 1 2 d . . .
C12 C 0.3512(7) 0.6680(5) 0.45845(9) 0.0158(8) Uani 1 2 d . . .
C13 C 0.5700(7) 0.5864(4) 0.46056(9) 0.0160(8) Uani 1 2 d . . .
C14 C 0.6877(7) 0.5620(5) 0.48924(9) 0.0161(8) Uani 1 2 d . . .
C15 C 0.5843(7) 0.6172(4) 0.51631(9) 0.0150(8) Uani 1 2 d . . .
C16 C 0.6553(7) 0.5943(5) 0.54973(9) 0.0164(9) Uani 1 2 d . . .
C17 C 0.4761(7) 0.6744(5) 0.60051(9) 0.0177(8) Uani 1 2 d . . .
C18 C 0.2842(7) 0.6084(5) 0.61555(9) 0.0203(9) Uani 1 2 d . . .
C19 C 0.2852(8) 0.6067(5) 0.64821(10) 0.0268(10) Uani 1 2 d . . .
C20 C 0.4727(9) 0.6702(5) 0.66561(10) 0.0270(10) Uani 1 2 d . . .
C21 C 0.6661(9) 0.7375(5) 0.65014(10) 0.0298(11) Uani 1 2 d . . .
C22 C 0.6636(8) 0.7398(5) 0.61756(10) 0.0230(10) Uani 1 2 d . . .
C23 C 0.4686(11) 0.6675(7) 0.70001(12) 0.0449(14) Uani 1 2 d . . .
C24 C 0.4837(8) 0.1744(6) 0.28252(10) 0.0311(7) Uani 1 2 d . . .
C25 C 0.6816(8) 0.2635(6) 0.28717(10) 0.0282(6) Uani 1 2 d . . .
C26 C 0.7491(8) 0.2761(6) 0.31937(10) 0.0237(6) Uani 1 2 d . . .
C27 C 0.5917(8) 0.1874(5) 0.33864(9) 0.0234(7) Uani 1 2 d . . .
C28 C 0.6001(7) 0.1613(5) 0.37221(10) 0.0189(9) Uani 1 2 d . . .
C29 C 0.4517(7) 0.0766(5) 0.39088(10) 0.0180(9) Uani 1 2 d . . .
C30 C 0.5219(7) 0.0688(5) 0.42301(9) 0.0175(9) Uani 1 2 d . . .
C31 C 0.7286(7) 0.1514(5) 0.42932(9) 0.0169(9) Uani 1 2 d . . .
C32 C 0.8022(7) 0.0930(5) 0.54840(9) 0.0162(9) Uani 1 2 d . . .
C33 C 0.8729(7) 0.1327(4) 0.51582(9) 0.0156(8) Uani 1 2 d . . .
C34 C 0.7565(7) 0.1050(5) 0.48739(9) 0.0169(8) Uani 1 2 d . . .
C35 C 0.8546(7) 0.1662(5) 0.45955(9) 0.0141(8) Uani 1 2 d . . .
C36 C 1.0705(7) 0.2470(4) 0.46187(9) 0.0172(9) Uani 1 2 d . . .
C37 C 1.1905(7) 0.2721(5) 0.49069(9) 0.0164(8) Uani 1 2 d . . .
C38 C 1.0849(7) 0.2164(5) 0.51761(9) 0.0140(8) Uani 1 2 d . . .
C39 C 1.1556(7) 0.2394(5) 0.55095(10) 0.0183(9) Uani 1 2 d . . .
C40 C 0.9716(7) 0.1641(5) 0.60187(9) 0.0167(8) Uani 1 2 d . . .
C41 C 0.7782(7) 0.2326(5) 0.61600(9) 0.0185(9) Uani 1 2 d . . .
C42 C 0.7735(9) 0.2386(5) 0.64900(10) 0.0254(10) Uani 1 2 d . . .
C43 C 0.9635(8) 0.1755(5) 0.66664(10) 0.0252(10) Uani 1 2 d . . .
C44 C 1.1530(8) 0.1071(5) 0.65211(9) 0.0246(10) Uani 1 2 d . . .
C45 C 1.1570(7) 0.0997(5) 0.61954(9) 0.0207(9) Uani 1 2 d . . .
C46 C 0.9555(9) 0.1865(6) 0.70165(11) 0.0348(12) Uani 1 2 d . . .
H1 H -0.0827 0.72533 0.26068 0.0465 Uiso 1 2 calc R . .
H2 H 0.26376 0.56049 0.26844 0.0428 Uiso 1 2 calc R . .
H3 H 0.3872 0.52635 0.32498 0.0217 Uiso 1 2 calc R . .
H6 H -0.19118 0.81921 0.38224 0.0177 Uiso 1 2 calc R . .
H7 H -0.0736 0.81893 0.43774 0.0273 Uiso 1 2 calc R . .
H11 H 0.10892 0.79036 0.4857 0.0176 Uiso 1 2 calc R . .
H13 H 0.63847 0.54702 0.44183 0.0192 Uiso 1 2 calc R . .
H14 H 0.83597 0.50865 0.49021 0.0193 Uiso 1 2 calc R . .
H18 H 0.15478 0.56515 0.60362 0.0243 Uiso 1 2 calc R . .
H19 H 0.15566 0.5615 0.65871 0.0321 Uiso 1 2 calc R . .
H21 H 0.79619 0.78064 0.66195 0.0357 Uiso 1 2 calc R . .
H22 H 0.79144 0.78655 0.6069 0.0276 Uiso 1 2 calc R . .
H24 H 0.41318 0.15634 0.26227 0.0373 Uiso 1 2 calc R . .
H25 H 0.76687 0.31254 0.27063 0.0338 Uiso 1 2 calc R . .
H26 H 0.88247 0.3363 0.32713 0.0284 Uiso 1 2 calc R . .
H29 H 0.31136 0.02643 0.38297 0.0216 Uiso 1 2 calc R . .
H30 H 0.43514 0.01242 0.43861 0.0210 Uiso 1 2 calc R . .
H34 H 0.61242 0.04553 0.48658 0.0202 Uiso 1 2 calc R . .
H36 H 1.13893 0.28647 0.44314 0.0207 Uiso 1 2 calc R . .
H37 H 1.33884 0.32535 0.49171 0.0197 Uiso 1 2 calc R . .
H41 H 0.651 0.27474 0.6035 0.0222 Uiso 1 2 calc R . .
H42 H 0.64317 0.28494 0.65917 0.0305 Uiso 1 2 calc R . .
H44 H 1.28105 0.06505 0.66445 0.0296 Uiso 1 2 calc R . .
H45 H 1.28603 0.05065 0.60947 0.0248 Uiso 1 2 calc R . .

loop_
_atom_site_aniso_label
_atom_site_aniso_U_11
_atom_site_aniso_U_22
_atom_site_aniso_U_33
_atom_site_aniso_U_12
_atom_site_aniso_U_13
_atom_site_aniso_U_23
S1 0.0331(7) 0.0396(7) 0.0240(7) 0.0091(6) -0.0082(5) -0.0016(5)
S2 0.0158(5) 0.0216(5) 0.0161(6) 0.0046(5) -0.0008(4) -0.0018(4)
S3 0.0395(8) 0.0422(7) 0.0302(7) -0.0037(7) -0.0099(6) -0.0016(5)
S4 0.0175(6) 0.0223(5) 0.0178(6) -0.0028(5) 0.0001(4) 0.0014(4)
F1 0.088(6) 0.080(5) 0.024(3) -0.020(4) 0.002(4) -0.011(3)
F2 0.067(5) 0.056(4) 0.027(4) 0.010(4) 0.001(5) 0.017(5)
F3 0.073(5) 0.082(5) 0.017(3) 0.026(4) 0.014(3) -0.007(3)
F4 0.071(9) 0.039(6) 0.026(4) 0.025(4) -0.003(6) -0.006(4)
F5 0.100(5) 0.093(13) 0.023(3) -0.060(7) 0.010(4) 0.005(12)
F6 0.050(9) 0.086(8) 0.021(3) 0.015(6) -0.017(6) -0.005(4)
F5a 0.093(5) 0.091(14) 0.020(4) -0.052(7) 0.009(4) 0.002(13)
F4a 0.072(10) 0.032(7) 0.028(4) 0.009(6) -0.003(7) -0.003(5)
F6a 0.061(11) 0.094(9) 0.026(3) 0.029(7) -0.011(8) 0.004(6)
F3a 0.088(6) 0.074(5) 0.019(3) 0.017(4) 0.011(4) -0.009(3)
F2a 0.075(6) 0.056(5) 0.027(4) -0.004(5) -0.002(7) 0.008(7)
F1a 0.075(7) 0.065(6) 0.019(3) -0.007(4) -0.003(4) -0.008(4)
O1 0.0163(16) 0.0177(14) 0.0224(16) 0.0012(12) 0.0021(12) -0.0014(11)
O2 0.0166(15) 0.0168(14) 0.0267(16) 0.0025(13) -0.0039(12) 0.0010(11)
O3 0.0154(15) 0.0171(14) 0.0242(16) -0.0036(12) 0.0008(12) 0.0030(11)
O4 0.0148(16) 0.0173(14) 0.0240(16) -0.0020(12) -0.0052(12) -0.0020(11)
N1 0.0178(19) 0.0137(16) 0.0154(19) 0.0013(14) -0.0017(14) -0.0019(12)
N2 0.0180(19) 0.0134(16) 0.0154(18) -0.0017(14) 0.0003(14) 0.0026(12)
C1 0.050(4) 0.044(3) 0.022(3) 0.002(3) -0.012(2) 0.0005(19)
C2 0.046(4) 0.043(3) 0.018(3) 0.004(3) 0.004(2) -0.0054(19)
C3 0.022(3) 0.021(2) 0.011(2) -0.0018(17) -0.0005(18) 0.0026(14)
C4 0.016(2) 0.018(2) 0.020(3) -0.0006(17) -0.0046(18) 0.0013(15)
C5 0.019(2) 0.014(2) 0.021(2) -0.0002(17) -0.0059(17) 0.0042(15)
C6 0.013(2) 0.0158(19) 0.015(2) 0.0006(16) -0.0051(17) 0.0032(14)
C7 0.021(3) 0.019(2) 0.029(3) 0.0044(18) 0.0012(19) -0.0005(16)
C8 0.023(2) 0.0125(19) 0.020(2) -0.0041(17) 0.0007(18) -0.0054(15)
C9 0.017(2) 0.012(2) 0.018(2) -0.0054(16) 0.0056(17) -0.0001(14)
C10 0.018(2) 0.0083(17) 0.020(2) -0.0031(17) 0.0004(16) 0.0001(15)
C11 0.012(2) 0.0115(18) 0.020(2) 0.0028(16) 0.0031(16) -0.0009(14)
C12 0.018(2) 0.0091(18) 0.020(2) 0.0026(16) 0.0014(16) 0.0012(13)
C13 0.015(2) 0.016(2) 0.018(2) -0.0026(16) 0.0060(16) -0.0016(14)
C14 0.013(2) 0.0138(19) 0.021(2) -0.0013(16) 0.0027(16) 0.0024(15)
C15 0.019(2) 0.0097(18) 0.016(2) -0.0013(16) -0.0019(16) -0.0020(14)
C16 0.014(2) 0.0131(19) 0.022(2) -0.0051(16) 0.0019(17) -0.0019(14)
C17 0.026(2) 0.013(2) 0.014(2) 0.0077(17) -0.0007(17) -0.0022(14)
C18 0.019(2) 0.019(2) 0.024(2) 0.0017(17) 0.0031(18) -0.0010(15)
C19 0.033(3) 0.021(2) 0.027(3) 0.003(2) 0.010(2) 0.0026(16)
C20 0.043(3) 0.016(2) 0.022(2) 0.006(2) -0.001(2) -0.0019(16)
C21 0.038(3) 0.024(2) 0.026(3) 0.005(2) -0.012(2) -0.0061(16)
C22 0.026(3) 0.019(2) 0.024(3) 0.0014(18) -0.0020(19) 0.0003(15)
C23 0.068(4) 0.048(3) 0.019(3) 0.005(3) -0.006(2) 0.003(2)
C24 0.0368(17) 0.0352(16) 0.0209(15) 0.0073(13) -0.0032(13) -0.0024(12)
C25 0.0338(16) 0.0326(14) 0.0183(13) 0.0080(12) 0.0012(12) -0.0018(10)
C26 0.0280(16) 0.0269(13) 0.0163(14) 0.0085(12) 0.0024(11) -0.0026(10)
C27 0.0272(17) 0.0260(15) 0.0169(14) 0.0075(13) 0.0005(12) -0.0034(11)
C28 0.016(2) 0.021(2) 0.020(2) 0.0061(17) -0.0027(18) 0.0001(16)
C29 0.014(2) 0.018(2) 0.022(3) 0.0016(17) -0.0031(18) -0.0026(15)
C30 0.015(2) 0.0147(19) 0.023(2) 0.0042(17) 0.0032(17) 0.0006(15)
C31 0.013(2) 0.016(2) 0.021(2) 0.0045(17) 0.0036(17) -0.0002(15)
C32 0.015(2) 0.015(2) 0.019(2) 0.0068(16) -0.0032(17) -0.0023(14)
C33 0.018(2) 0.0114(17) 0.018(2) 0.0043(17) -0.0002(16) 0.0014(14)
C34 0.012(2) 0.0146(19) 0.024(2) -0.0013(16) -0.0041(17) -0.0028(15)
C35 0.015(2) 0.0111(19) 0.016(2) 0.0040(16) 0.0023(15) -0.0001(14)
C36 0.015(2) 0.018(2) 0.019(2) 0.0046(16) 0.0071(17) -0.0021(14)
C37 0.015(2) 0.0142(18) 0.020(2) 0.0002(16) 0.0027(17) -0.0009(14)
C38 0.011(2) 0.0111(17) 0.019(2) 0.0003(16) -0.0019(16) -0.0025(14)
C39 0.017(2) 0.012(2) 0.026(2) 0.0053(17) 0.0004(18) 0.0003(14)
C40 0.019(2) 0.0130(19) 0.018(2) -0.0027(16) -0.0013(16) -0.0010(14)
C41 0.020(2) 0.018(2) 0.018(2) -0.0034(17) -0.0046(17) 0.0009(14)
C42 0.028(3) 0.024(2) 0.024(3) -0.0057(19) 0.002(2) 0.0011(16)
C43 0.030(3) 0.021(2) 0.025(3) -0.010(2) 0.001(2) -0.0007(16)
C44 0.029(3) 0.023(2) 0.021(3) 0.0018(19) -0.0095(19) 0.0039(16)
C45 0.019(2) 0.017(2) 0.025(3) -0.0019(17) -0.0024(18) -0.0004(15)
C46 0.046(3) 0.036(3) 0.022(3) -0.010(2) -0.003(2) 0.0079(19)

loop_
_atom_type_symbol
_atom_type_description
_atom_type_scat_dispersion_real
_atom_type_scat_dispersion_imag
_atom_type_scat_source
C C 0.0181 0.0091
;
International Tables for Crystallography
(1992, Vol. C, Tables 4.2.6.8 and 6.1.1.4)
;
H H 0.0000 0.0000
;
International Tables for Crystallography
(1992, Vol. C, Table 6.1.1.4)
;
O O 0.0492 0.0322
;
International Tables for Crystallography
(1992, Vol. C, Tables 4.2.6.8 and 6.1.1.4)
;
N N 0.0311 0.0180
;
International Tables for Crystallography
(1992, Vol. C, Tables 4.2.6.8 and 6.1.1.4)
;
F F 0.0727 0.0534
;
International Tables for Crystallography
(1992, Vol. C, Tables 4.2.6.8 and 6.1.1.4)
;
S S 0.3331 0.5567
;
International Tables for Crystallography
(1992, Vol. C, Tables 4.2.6.8 and 6.1.1.4)
;

loop_
_geom_angle_atom_site_label_1
_geom_angle_atom_site_label_2
_geom_angle_atom_site_label_3
_geom_angle
_geom_angle_publ_flag
C1 S1 C4 91.8(2) yes
C5 S2 C8 92.1(2) yes
C24 S3 C27 92.3(2) yes
C28 S4 C31 92.5(2) yes
C9 N1 C16 111.9(3) yes
C9 N1 C17 123.8(3) yes
C16 N1 C17 124.3(3) yes
C32 N2 C39 111.3(3) yes
C32 N2 C40 125.0(3) yes
C39 N2 C40 123.7(3) yes
S1 C1 C2 112.8(4) yes
C1 C2 C3 114.3(4) yes
C2 C3 C4 109.6(4) yes
S1 C4 C3 111.4(3) yes
S1 C4 C5 119.5(3) yes
C3 C4 C5 129.0(4) yes
S2 C5 C4 120.2(3) yes
S2 C5 C6 110.4(3) yes
C4 C5 C6 129.4(4) yes
C5 C6 C7 113.9(4) yes
C6 C7 C8 114.5(4) yes
S2 C8 C7 109.1(3) yes
S2 C8 C12 121.2(3) yes
C7 C8 C12 129.7(4) yes
O1 C9 N1 125.8(3) yes
O1 C9 C10 128.3(4) yes
N1 C9 C10 105.9(3) yes
C9 C10 C11 130.4(4) yes
C9 C10 C15 107.5(3) yes
C11 C10 C15 122.1(4) yes
C10 C11 C12 118.4(4) yes
C8 C12 C11 119.4(4) yes
C8 C12 C13 121.8(4) yes
C11 C12 C13 118.8(3) yes
C12 C13 C14 121.8(4) yes
C13 C14 C15 118.4(4) yes
C10 C15 C14 120.4(3) yes
C10 C15 C16 109.0(3) yes
C14 C15 C16 130.5(4) yes
O2 C16 N1 125.0(3) yes
O2 C16 C15 129.3(4) yes
N1 C16 C15 105.7(3) yes
N1 C17 C18 119.1(3) yes
N1 C17 C22 119.8(4) yes
C18 C17 C22 121.0(4) yes
C17 C18 C19 118.9(4) yes
C18 C19 C20 120.7(4) yes
C19 C20 C21 120.0(4) yes
C19 C20 C23 119.5(4) yes
C21 C20 C23 120.5(4) yes
C20 C21 C22 119.1(4) yes
C17 C22 C21 120.2(4) yes
F1 C23 F2 108.6(11) yes
F1 C23 F3 107.6(7) yes
F1 C23 C20 119.2(7) yes
F2 C23 F3 98.5(8) yes
F2 C23 C20 110.1(12) yes
F3 C23 C20 110.9(5) yes
F3a C23 F2a 112.9(15) yes
F3a C23 F1a 97.9(8) yes
F3a C23 C20 114.1(6) yes
F2a C23 F1a 101.2(13) yes
F2a C23 C20 117.8(17) yes
F1a C23 C20 110.0(7) yes
S3 C24 C25 113.8(3) yes
C24 C25 C26 112.6(4) yes
C25 C26 C27 111.3(4) yes
S3 C27 C26 110.1(3) yes
S3 C27 C28 120.3(3) yes
C26 C27 C28 129.6(4) yes
S4 C28 C27 120.1(3) yes
S4 C28 C29 109.6(3) yes
C27 C28 C29 130.2(4) yes
C28 C29 C30 114.8(4) yes
C29 C30 C31 112.9(4) yes
S4 C31 C30 110.3(3) yes
S4 C31 C35 121.9(3) yes
C30 C31 C35 127.8(4) yes
O3 C32 N2 125.4(3) yes
O3 C32 C33 128.8(4) yes
N2 C32 C33 105.8(3) yes
C32 C33 C34 129.9(4) yes
C32 C33 C38 108.3(3) yes
C34 C33 C38 121.7(4) yes
C33 C34 C35 119.0(4) yes
C31 C35 C34 120.6(3) yes
C31 C35 C36 121.0(3) yes
C34 C35 C36 118.3(3) yes
C35 C36 C37 122.6(4) yes
C36 C37 C38 117.4(4) yes
C33 C38 C37 120.9(4) yes
C33 C38 C39 109.1(3) yes
C37 C38 C39 129.9(4) yes
O4 C39 N2 125.2(4) yes
O4 C39 C38 129.3(4) yes
N2 C39 C38 105.5(3) yes
N2 C40 C41 118.2(3) yes
N2 C40 C45 120.3(3) yes
C41 C40 C45 121.5(4) yes
C40 C41 C42 119.1(4) yes
C41 C42 C43 118.9(4) yes
C42 C43 C44 121.0(4) yes
C42 C43 C46 117.7(4) yes
C44 C43 C46 121.3(4) yes
C43 C44 C45 120.1(4) yes
C40 C45 C44 119.4(4) yes
F4 C46 F5 108.4(15) yes
F4 C46 F6 106.1(12) yes
F4 C46 C43 110.1(11) yes
F5 C46 F6 108.6(16) yes
F5 C46 C43 111.8(19) yes
F6 C46 C43 111.6(9) yes
F5a C46 F4a 103(2) yes
F5a C46 F6a 103(2) yes
F5a C46 C43 114(3) yes
F4a C46 F6a 104.9(19) yes
F4a C46 C43 115.1(16) yes
F6a C46 C43 115.8(14) yes
S1 C1 H1 123.613 no
C2 C1 H1 123.608 no
C1 C2 H2 122.848 no
C3 C2 H2 122.838 no
C2 C3 H3 125.162 no
C4 C3 H3 125.215 no
C5 C6 H6 123.060 no
C7 C6 H6 123.021 no
C6 C7 H7 122.781 no
C8 C7 H7 122.767 no
C10 C11 H11 120.812 no
C12 C11 H11 120.814 no
C12 C13 H13 119.076 no
C14 C13 H13 119.084 no
C13 C14 H14 120.773 no
C15 C14 H14 120.779 no
C17 C18 H18 120.517 no
C19 C18 H18 120.536 no
C18 C19 H19 119.662 no
C20 C19 H19 119.668 no
C20 C21 H21 120.456 no
C22 C21 H21 120.431 no
C17 C22 H22 119.878 no
C21 C22 H22 119.879 no
S3 C24 H24 123.110 no
C25 C24 H24 123.101 no
C24 C25 H25 123.712 no
C26 C25 H25 123.709 no
C25 C26 H26 124.367 no
C27 C26 H26 124.348 no
C28 C29 H29 122.625 no
C30 C29 H29 122.592 no
C29 C30 H30 123.560 no
C31 C30 H30 123.557 no
C33 C34 H34 120.537 no
C35 C34 H34 120.505 no
C35 C36 H36 118.671 no
C37 C36 H36 118.694 no
C36 C37 H37 121.297 no
C38 C37 H37 121.258 no
C40 C41 H41 120.464 no
C42 C41 H41 120.472 no
C41 C42 H42 120.521 no
C43 C42 H42 120.533 no
C43 C44 H44 119.938 no
C45 C44 H44 119.921 no
C40 C45 H45 120.324 no
C44 C45 H45 120.319 no

loop_
_geom_bond_atom_site_label_1
_geom_bond_atom_site_label_2
_geom_bond_distance
_geom_bond_publ_flag
S1 C1 1.689(5) yes
S1 C4 1.738(4) yes
S2 C5 1.739(4) yes
S2 C8 1.758(4) yes
S3 C24 1.679(5) yes
S3 C27 1.715(4) yes
S4 C28 1.746(4) yes
S4 C31 1.736(4) yes
F1 C23 1.236(12) yes
F2 C23 1.406(14) yes
F3 C23 1.429(10) yes
F4 C46 1.41(2) yes
F5 C46 1.37(3) yes
F6 C46 1.410(18) yes
F5a C46 1.28(4) yes
F4a C46 1.24(3) yes
F6a C46 1.24(3) yes
F3a C23 1.296(12) yes
F2a C23 1.23(2) yes
F1a C23 1.493(14) yes
O1 C9 1.209(5) yes
O2 C16 1.208(5) yes
O3 C32 1.203(5) yes
O4 C39 1.215(5) yes
N1 C9 1.408(5) yes
N1 C16 1.407(5) yes
N1 C17 1.420(5) yes
N2 C32 1.402(5) yes
N2 C39 1.425(5) yes
N2 C40 1.421(5) yes
C1 C2 1.346(7) yes
C2 C3 1.435(6) yes
C3 C4 1.404(6) yes
C4 C5 1.450(6) yes
C5 C6 1.361(6) yes
C6 C7 1.400(6) yes
C7 C8 1.370(6) yes
C8 C12 1.455(6) yes
C9 C10 1.491(5) yes
C10 C11 1.370(5) yes
C10 C15 1.403(5) yes
C11 C12 1.420(5) yes
C12 C13 1.412(5) yes
C13 C14 1.388(5) yes
C14 C15 1.380(5) yes
C15 C16 1.475(5) yes
C17 C18 1.394(6) yes
C17 C22 1.379(6) yes
C18 C19 1.387(6) yes
C19 C20 1.381(6) yes
C20 C21 1.414(7) yes
C20 C23 1.462(7) yes
C21 C22 1.384(6) yes
C24 C25 1.344(7) yes
C25 C26 1.413(6) yes
C26 C27 1.420(6) yes
C27 C28 1.439(6) yes
C28 C29 1.356(6) yes
C29 C30 1.412(6) yes
C30 C31 1.373(6) yes
C31 C35 1.459(5) yes
C32 C33 1.488(5) yes
C33 C34 1.380(5) yes
C33 C38 1.385(5) yes
C34 C35 1.410(5) yes
C35 C36 1.395(5) yes
C36 C37 1.400(5) yes
C37 C38 1.382(5) yes
C38 C39 1.472(6) yes
C40 C41 1.390(6) yes
C40 C45 1.380(6) yes
C41 C42 1.404(6) yes
C42 C43 1.396(6) yes
C43 C44 1.378(6) yes
C43 C46 1.492(6) yes
C44 C45 1.386(5) yes
C1 H1 0.950 no
C2 H2 0.950 no
C3 H3 0.950 no
C6 H6 0.950 no
C7 H7 0.950 no
C11 H11 0.950 no
C13 H13 0.950 no
C14 H14 0.950 no
C18 H18 0.950 no
C19 H19 0.950 no
C21 H21 0.950 no
C22 H22 0.950 no
C24 H24 0.950 no
C25 H25 0.950 no
C26 H26 0.950 no
C29 H29 0.950 no
C30 H30 0.950 no
C34 H34 0.950 no
C36 H36 0.950 no
C37 H37 0.950 no
C41 H41 0.950 no
C42 H42 0.950 no
C44 H44 0.950 no
C45 H45 0.950 no

loop_
_geom_contact_atom_site_label_1
_geom_contact_atom_site_label_2
_geom_contact_distance
_geom_contact_publ_flag
_geom_contact_site_symmetry_2
S1 C6 3.203(4) no .
S2 C3 3.236(4) no .
S2 C13 3.124(4) no .
S3 C29 3.211(4) no .
S4 C26 3.249(4) no .
S4 C36 3.109(4) no .
F1 C19 3.564(11) no .
F1 C21 2.793(11) no .
F2 C19 2.94(3) no .
F2 C21 3.44(2) no .
F3 C19 2.827(7) no .
F3 C21 3.575(9) no .
F4 C42 2.90(3) no .
F4 C44 3.46(2) no .
F5 C42 2.95(4) no .
F5 C44 3.44(4) no .
F6 C44 2.73(2) no .
F5a C42 2.81(6) no .
F5a C44 3.49(5) no .
F4a C42 3.03(3) no .
F4a C44 3.29(3) no .
F6a C42 3.55(3) no .
F6a C44 2.77(3) no .
F3a C19 3.148(10) no .
F3a C21 3.207(11) no .
F2a C19 2.87(4) no .
F2a C21 3.47(3) no .
F1a C21 2.727(13) no .
O1 C11 3.130(5) no .
O1 C15 3.510(5) no .
O1 C16 3.492(5) no .
O1 C17 2.911(5) no .
O1 C18 3.105(5) no .
O2 C9 3.487(5) no .
O2 C10 3.520(5) no .
O2 C14 3.140(5) no .
O2 C17 2.906(5) no .
O2 C22 3.100(5) no .
O3 C34 3.130(5) no .
O3 C38 3.498(5) no .
O3 C39 3.489(5) no .
O3 C40 2.922(5) no .
O3 C41 3.109(5) no .
O4 C32 3.496(5) no .
O4 C33 3.508(5) no .
O4 C37 3.130(5) no .
O4 C40 2.919(5) no .
O4 C45 3.120(5) no .
C7 C11 3.033(6) no .
C9 C18 3.083(5) no .
C9 C22 3.578(6) no .
C10 C13 2.752(5) no .
C11 C14 2.829(5) no .
C12 C15 2.791(5) no .
C16 C18 3.577(6) no .
C16 C22 3.094(6) no .
C17 C20 2.766(6) no .
C18 C21 2.794(6) no .
C19 C22 2.776(6) no .
C30 C34 3.025(5) no .
C32 C41 3.076(5) no .
C32 C45 3.595(5) no .
C33 C36 2.740(5) no .
C34 C37 2.820(6) no .
C35 C38 2.791(5) no .
C39 C41 3.573(6) no .
C39 C45 3.109(6) no .
C40 C43 2.754(6) no .
C41 C44 2.786(6) no .
C42 C45 2.793(6) no .
F1 F4 3.47(2) no .
F1 F5 2.84(3) no 1_565
F1 C24 3.534(11) no 2_565
F2 F4 3.24(2) no 1_455
F2 F4 2.91(2) no .
F2 F6 3.32(2) no 1_455
F2 C1 3.34(3) no 2_565
F2 C2 3.47(3) no 2_565
F3 F4 3.41(2) no 1_455
F3 F6 3.18(2) no 1_465
F3 C24 3.544(8) no 2_465
F3 C25 3.285(7) no 2_465
F4 F1 3.47(2) no .
F4 F2 2.91(2) no .
F4 F2 3.24(2) no 1_655
F4 F3 3.41(2) no 1_655
F4 C2 3.51(3) no 2_565
F4 C23 3.58(2) no .
F5 F1 2.84(3) no 1_545
F5 F6 3.55(3) no 1_455
F6 F2 3.32(2) no 1_655
F6 F3 3.18(2) no 1_645
F6 F5 3.55(3) no 1_655
F6 C1 3.51(2) no 2_665
F5a F3a 3.44(3) no 1_545
F5a F1a 3.54(3) no 1_545
F5a C1 3.56(5) no 2_565
F4a F2a 2.89(3) no 1_655
F4a F1a 3.20(3) no .
F6a F3a 2.79(3) no 1_645
F6a C24 3.56(3) no 2_555
F3a F5a 3.44(3) no 1_565
F3a F6a 2.79(3) no 1_465
F3a C25 3.450(10) no 2_465
F2a F4a 2.89(3) no 1_455
F2a C1 3.43(3) no 2_565
F2a C2 3.58(3) no 2_565
F1a F5a 3.54(3) no 1_565
F1a F4a 3.20(3) no .
F1a C24 3.449(13) no 2_565
O1 O2 2.916(4) no 1_455
O1 O3 3.285(4) no 1_465
O1 O3 3.273(4) no 1_565
O1 N2 2.889(4) no 1_465
O1 C16 3.259(5) no 1_455
O1 C32 2.879(5) no 1_465
O1 C33 3.317(4) no 1_465
O1 C38 3.508(4) no 1_465
O1 C39 3.287(4) no 1_465
O1 C40 3.468(4) no 1_465
O1 C45 3.475(5) no 1_465
O2 O1 2.916(4) no 1_655
O2 O4 3.310(4) no 1_455
O2 O4 3.313(4) no .
O2 N2 2.935(4) no .
O2 C9 3.320(5) no 1_655
O2 C18 3.530(5) no 1_655
O2 C32 3.378(4) no .
O2 C33 3.599(4) no .
O2 C38 3.390(5) no .
O2 C39 2.953(5) no .
O2 C40 3.372(4) no .
O2 C41 3.258(5) no .
O3 O1 3.273(4) no 1_545
O3 O1 3.285(4) no 1_645
O3 O4 2.909(4) no 1_455
O3 N1 2.875(4) no 1_545
O3 C9 2.879(5) no 1_545
O3 C10 3.370(4) no 1_545
O3 C15 3.564(4) no 1_545
O3 C16 3.308(4) no 1_545
O3 C17 3.390(5) no 1_545
O3 C22 3.367(5) no 1_545
O3 C39 3.244(5) no 1_455
O4 O2 3.313(4) no .
O4 O2 3.310(4) no 1_655
O4 O3 2.909(4) no 1_655
O4 N1 2.925(4) no 1_655
O4 C9 3.397(4) no 1_655
O4 C15 3.441(5) no 1_655
O4 C16 2.962(5) no 1_655
O4 C17 3.345(4) no 1_655
O4 C18 3.235(5) no 1_655
O4 C32 3.311(5) no 1_655
O4 C41 3.472(5) no 1_655
N1 O3 2.875(4) no 1_565
N1 O4 2.925(4) no 1_455
N2 O1 2.889(4) no 1_645
N2 O2 2.935(4) no .
C1 F2 3.34(3) no 2_464
C1 F6 3.51(2) no 2_364
C1 F5a 3.56(5) no 2_464
C1 F2a 3.43(3) no 2_464
C2 F2 3.47(3) no 2_464
C2 F4 3.51(3) no 2_464
C2 F2a 3.58(3) no 2_464
C7 C13 3.401(6) no 1_455
C7 C31 3.433(6) no 1_465
C8 C30 3.445(5) no 1_565
C9 O2 3.320(5) no 1_455
C9 O3 2.879(5) no 1_565
C9 O4 3.397(4) no 1_455
C10 O3 3.370(4) no 1_565
C11 C14 3.517(5) no 1_455
C11 C37 3.582(5) no 1_455
C12 C37 3.502(5) no 1_455
C13 C7 3.401(6) no 1_655
C13 C37 3.545(5) no 1_455
C14 C11 3.517(5) no 1_655
C14 C34 3.572(5) no .
C14 C35 3.470(5) no .
C14 C36 3.518(5) no .
C15 O3 3.564(4) no 1_565
C15 O4 3.441(5) no 1_455
C16 O1 3.259(5) no 1_655
C16 O3 3.308(4) no 1_565
C16 O4 2.962(5) no 1_455
C17 O3 3.390(5) no 1_565
C17 O4 3.345(4) no 1_455
C18 O2 3.530(5) no 1_455
C18 O4 3.235(5) no 1_455
C22 O3 3.367(5) no 1_565
C23 F4 3.58(2) no .
C24 F1 3.534(11) no 2_464
C24 F3 3.544(8) no 2_564
C24 F6a 3.56(3) no 2_454
C24 F1a 3.449(13) no 2_464
C25 F3 3.285(7) no 2_564
C25 F3a 3.450(10) no 2_564
C30 C8 3.445(5) no 1_545
C30 C36 3.419(6) no 1_455
C31 C7 3.433(6) no 1_645
C32 O1 2.879(5) no 1_645
C32 O2 3.378(4) no .
C32 O4 3.311(5) no 1_455
C33 O1 3.317(4) no 1_645
C33 O2 3.599(4) no .
C34 C14 3.572(5) no .
C34 C37 3.520(6) no 1_455
C35 C14 3.470(5) no .
C36 C14 3.518(5) no .
C36 C30 3.419(6) no 1_655
C37 C11 3.582(5) no 1_655
C37 C12 3.502(5) no 1_655
C37 C13 3.545(5) no 1_655
C37 C34 3.520(6) no 1_655
C38 O1 3.508(4) no 1_645
C38 O2 3.390(5) no .
C39 O1 3.287(4) no 1_645
C39 O2 2.953(5) no .
C39 O3 3.244(5) no 1_655
C40 O1 3.468(4) no 1_645
C40 O2 3.372(4) no .
C41 O2 3.258(5) no .
C41 O4 3.472(5) no 1_455
C45 O1 3.475(5) no 1_645
S1 H2 3.4462 no .
S1 H3 3.5246 no .
S1 H6 2.9195 no .
S2 H3 2.9964 no .
S2 H6 3.4727 no .
S2 H7 3.4788 no .
S2 H13 2.6992 no .
S3 H25 3.4506 no .
S3 H26 3.4943 no .
S3 H29 2.9393 no .
S4 H26 3.0030 no .
S4 H29 3.4638 no .
S4 H30 3.4793 no .
S4 H36 2.6753 no .
F1 H21 2.5282 no .
F2 H19 2.8163 no .
F3 H19 2.5974 no .
F4 H42 2.7595 no .
F5 H42 2.8283 no .
F6 H44 2.3775 no .
F5a H42 2.5923 no .
F4a H42 2.9969 no .
F4a H44 3.4131 no .
F6a H44 2.5022 no .
F3a H19 3.1833 no .
F3a H21 3.2823 no .
F2a H19 2.6899 no .
F1a H21 2.3775 no .
O1 H11 2.9935 no .
O1 H18 2.8144 no .
O2 H14 3.0139 no .
O2 H22 2.8393 no .
O3 H34 2.9887 no .
O3 H41 2.8105 no .
O4 H37 3.0042 no .
O4 H45 2.8694 no .
N1 H18 2.6016 no .
N1 H22 2.5910 no .
N2 H41 2.5791 no .
N2 H45 2.6097 no .
C1 H3 3.2317 no .
C3 H1 3.2356 no .
C4 H1 3.3985 no .
C4 H2 3.2187 no .
C4 H6 2.8185 no .
C5 H3 2.8868 no .
C5 H7 3.2023 no .
C7 H11 2.7489 no .
C8 H6 3.2166 no .
C8 H11 2.6610 no .
C8 H13 2.6717 no .
C9 H11 2.8408 no .
C9 H18 2.9108 no .
C10 H14 3.2774 no .
C11 H7 2.8356 no .
C11 H13 3.2933 no .
C12 H7 2.8309 no .
C12 H14 3.3054 no .
C13 H11 3.3024 no .
C15 H11 3.2847 no .
C15 H13 3.2352 no .
C16 H14 2.8442 no .
C16 H22 2.9357 no .
C17 H19 3.2546 no .
C17 H21 3.2540 no .
C18 H22 3.2678 no .
C19 H21 3.2772 no .
C20 H18 3.2633 no .
C20 H22 3.2730 no .
C21 H19 3.2772 no .
C22 H18 3.2697 no .
C23 H19 2.6093 no .
C23 H21 2.6747 no .
C24 H26 3.1906 no .
C26 H24 3.1935 no .
C27 H24 3.3803 no .
C27 H25 3.2401 no .
C27 H29 2.8141 no .
C28 H26 2.8924 no .
C28 H30 3.2203 no .
C30 H34 2.7397 no .
C31 H29 3.2101 no .
C31 H34 2.6731 no .
C31 H36 2.6377 no .
C32 H34 2.8361 no .
C32 H41 2.8916 no .
C33 H37 3.2691 no .
C34 H30 2.8279 no .
C34 H36 3.2641 no .
C35 H30 2.8163 no .
C35 H37 3.3092 no .
C36 H34 3.2726 no .
C38 H34 3.2700 no .
C38 H36 3.2346 no .
C39 H37 2.8400 no .
C39 H45 2.9618 no .
C40 H42 3.2698 no .
C40 H44 3.2460 no .
C41 H45 3.2718 no .
C42 H44 3.2701 no .
C43 H41 3.2749 no .
C43 H45 3.2540 no .
C44 H42 3.2712 no .
C45 H41 3.2714 no .
C46 H42 2.6221 no .
C46 H44 2.6655 no .
H1 H2 2.3871 no .
H2 H3 2.4969 no .
H6 H7 2.4319 no .
H7 H11 2.2736 no .
H13 H14 2.3364 no .
H18 H19 2.3400 no .
H21 H22 2.3380 no .
H24 H25 2.3902 no .
H25 H26 2.4769 no .
H29 H30 2.4491 no .
H30 H34 2.2648 no .
H36 H37 2.3502 no .
H41 H42 2.3678 no .
H44 H45 2.3391 no .
S1 H3 3.4035 no 1_455
S1 H26 3.3860 no 1_455
S2 H6 3.2411 no 1_655
S2 H29 3.2906 no 1_565
S2 H36 3.4759 no 1_455
S3 H3 3.3496 no .
S3 H26 3.4267 no 1_455
S4 H6 3.3007 no 1_645
S4 H13 3.3375 no .
S4 H29 3.2555 no 1_655
F1 H2 3.3458 no 2_565
F1 H24 2.6758 no 2_565
F1 H25 3.1949 no 2_465
F2 H1 2.7443 no 2_565
F2 H2 3.0054 no 2_565
F2 H25 3.1642 no 2_465
F2 H42 2.9729 no .
F3 H21 3.3128 no 1_455
F3 H24 3.1104 no 2_465
F3 H25 2.5622 no 2_465
F3 H44 3.2880 no 1_465
F4 H1 3.5381 no 2_665
F4 H2 2.7146 no 2_565
F4 H19 3.0564 no 1_655
F5 H1 3.2677 no 2_565
F5 H2 3.5848 no 2_565
F5 H21 3.2508 no 1_545
F5 H24 2.9258 no 2_555
F5 H44 3.4805 no 1_455
F6 H1 2.5978 no 2_665
F6 H24 3.3263 no 2_555
F5a H1 3.0602 no 2_565
F5a H2 3.3030 no 2_565
F5a H21 3.5541 no 1_545
F5a H24 3.2433 no 2_555
F5a H44 3.4365 no 1_455
F4a H1 3.1883 no 2_665
F4a H2 2.8494 no 2_565
F4a H19 3.0862 no 1_655
F6a H1 2.9602 no 2_665
F6a H24 2.9570 no 2_555
F3a H24 3.4842 no 2_465
F3a H25 2.7330 no 2_465
F3a H44 2.9119 no 1_465
F2a H1 2.8601 no 2_565
F2a H2 3.1630 no 2_565
F2a H25 2.8759 no 2_465
F2a H42 3.3065 no .
F1a H2 3.0385 no 2_565
F1a H24 2.6339 no 2_565
F1a H25 3.5701 no 2_465
O1 H22 2.9813 no 1_455
O1 H45 3.0134 no 1_465
O2 H18 2.6078 no 1_655
O2 H41 2.8383 no .
O3 H22 2.9124 no 1_545
O3 H45 3.0569 no 1_455
O4 H18 2.8261 no 1_655
O4 H41 2.5463 no 1_655
N1 H41 3.5689 no .
N2 H18 3.5972 no 1_655
N2 H22 3.5306 no 1_545
C1 H25 3.2868 no 1_455
C1 H26 3.5040 no 1_455
C2 H25 3.3542 no 1_455
C2 H26 3.2799 no 1_455
C3 H26 2.9289 no 1_455
C4 H26 2.8966 no 1_455
C4 H29 3.5817 no 1_565
C5 H26 3.5119 no 1_455
C5 H29 2.9393 no 1_565
C6 H13 3.3507 no 1_455
C6 H29 2.9246 no 1_565
C7 H13 2.9168 no 1_455
C7 H29 3.1414 no 1_565
C7 H30 3.1384 no 1_565
C8 H29 3.3234 no 1_565
C8 H30 2.8378 no 1_565
C8 H36 3.2059 no 1_455
C9 H45 3.5651 no 1_465
C10 H14 3.5499 no 1_455
C10 H34 3.2525 no 1_565
C10 H37 3.0864 no 1_455
C11 H14 2.9652 no 1_455
C11 H30 3.1886 no 1_565
C11 H34 3.2081 no 1_565
C11 H37 3.1912 no 1_455
C12 H14 3.5273 no 1_455
C12 H30 2.8503 no 1_565
C12 H34 3.4895 no 1_565
C12 H36 3.2625 no 1_455
C12 H37 3.0138 no 1_455
C13 H7 2.9251 no 1_655
C13 H30 3.5173 no 1_565
C13 H36 3.4688 no 1_455
C13 H37 2.7836 no 1_455
C14 H7 3.2945 no 1_655
C14 H11 3.0154 no 1_655
C14 H37 2.7297 no 1_455
C15 H11 3.5929 no 1_655
C15 H34 3.5629 no 1_565
C15 H37 2.8525 no 1_455
C16 H41 3.3729 no .
C17 H41 3.2643 no .
C17 H45 3.1475 no 1_465
C18 H22 3.1721 no 1_455
C18 H41 3.3938 no .
C18 H45 3.4437 no 1_465
C19 H21 3.1982 no 1_455
C19 H22 3.5804 no 1_455
C19 H42 3.2650 no .
C20 H42 3.1633 no .
C20 H44 3.2588 no 1_465
C21 H19 3.1477 no 1_655
C21 H42 3.5378 no .
C21 H44 3.4435 no 1_465
C22 H18 3.2134 no 1_655
C22 H19 3.5649 no 1_655
C22 H45 3.2617 no 1_465
C23 H25 3.2559 no 2_465
C23 H42 3.5999 no .
C23 H44 3.5880 no 1_465
C24 H2 3.3023 no .
C24 H3 3.3309 no .
C25 H2 3.4115 no .
C25 H3 3.1314 no .
C26 H3 2.8671 no .
C27 H3 2.9346 no .
C28 H6 2.9416 no 1_645
C29 H6 2.9021 no 1_645
C29 H36 3.3310 no 1_455
C30 H6 3.1114 no 1_645
C30 H7 3.0835 no 1_645
C30 H36 2.9304 no 1_455
C31 H6 3.3053 no 1_645
C31 H7 2.8402 no 1_645
C31 H13 3.1633 no .
C32 H22 3.4422 no 1_545
C33 H11 3.2660 no 1_645
C33 H14 3.1201 no .
C33 H37 3.5461 no 1_455
C34 H7 3.2363 no 1_645
C34 H11 3.1803 no 1_645
C34 H14 3.1695 no .
C34 H37 2.9655 no 1_455
C35 H7 2.8852 no 1_645
C35 H11 3.4346 no 1_645
C35 H13 3.2868 no .
C35 H14 2.9642 no .
C35 H37 3.5363 no 1_455
C36 H7 3.5681 no 1_645
C36 H13 3.4969 no .
C36 H14 2.7411 no .
C36 H30 2.9748 no 1_655
C37 H14 2.7486 no .
C37 H30 3.3392 no 1_655
C37 H34 3.0124 no 1_655
C38 H11 3.5789 no 1_645
C38 H14 2.9084 no .
C39 H18 3.3767 no 1_655
C39 H41 3.5795 no 1_655
C40 H18 3.2884 no 1_655
C40 H22 3.1197 no 1_545
C41 H18 3.4257 no 1_655
C41 H22 3.4858 no 1_545
C41 H45 3.1754 no 1_455
C42 H19 3.3549 no 1_655
C42 H21 3.5999 no 1_545
C42 H44 3.2307 no 1_455
C42 H45 3.5430 no 1_455
C43 H19 3.2171 no 1_655
C43 H21 3.2181 no 1_545
C44 H19 3.5390 no 1_655
C44 H21 3.3002 no 1_545
C44 H42 3.1524 no 1_655
C45 H22 3.2513 no 1_545
C45 H41 3.2495 no 1_655
C45 H42 3.5306 no 1_655
H1 F2 2.7443 no 2_464
H1 F4 3.5381 no 2_364
H1 F5 3.2677 no 2_464
H1 F6 2.5978 no 2_364
H1 F5a 3.0602 no 2_464
H1 F4a 3.1883 no 2_364
H1 F6a 2.9602 no 2_364
H1 F2a 2.8601 no 2_464
H1 H25 3.3507 no 1_455
H2 F1 3.3458 no 2_464
H2 F2 3.0054 no 2_464
H2 F4 2.7146 no 2_464
H2 F5 3.5848 no 2_464
H2 F5a 3.3030 no 2_464
H2 F4a 2.8494 no 2_464
H2 F2a 3.1630 no 2_464
H2 F1a 3.0385 no 2_464
H2 C24 3.3023 no .
H2 C25 3.4115 no .
H2 H24 3.2669 no .
H2 H25 3.4566 no 1_455
H2 H25 3.4814 no .
H3 S1 3.4035 no 1_655
H3 S3 3.3496 no .
H3 C24 3.3309 no .
H3 C25 3.1314 no .
H3 C26 2.8671 no .
H3 C27 2.9346 no .
H3 H26 3.2680 no 1_455
H3 H26 3.2142 no .
H6 S2 3.2411 no 1_455
H6 S4 3.3007 no 1_465
H6 C28 2.9416 no 1_465
H6 C29 2.9021 no 1_465
H6 C30 3.1114 no 1_465
H6 C31 3.3053 no 1_465
H6 H13 3.4640 no 1_455
H6 H29 3.2909 no 1_465
H6 H29 3.3147 no 1_565
H7 C13 2.9251 no 1_455
H7 C14 3.2945 no 1_455
H7 C30 3.0835 no 1_465
H7 C31 2.8402 no 1_465
H7 C34 3.2363 no 1_465
H7 C35 2.8852 no 1_465
H7 C36 3.5681 no 1_465
H7 H13 2.6953 no 1_455
H7 H14 3.3344 no 1_455
H7 H30 3.2087 no 1_465
H7 H30 3.2960 no 1_565
H7 H34 3.3048 no 1_465
H11 C14 3.0154 no 1_455
H11 C15 3.5929 no 1_455
H11 C33 3.2660 no 1_465
H11 C34 3.1803 no 1_465
H11 C35 3.4346 no 1_465
H11 C38 3.5789 no 1_465
H11 H14 2.7054 no 1_455
H11 H30 3.2798 no 1_565
H11 H34 3.4837 no 1_465
H11 H34 3.5150 no 1_565
H13 S4 3.3375 no .
H13 C6 3.3507 no 1_655
H13 C7 2.9168 no 1_655
H13 C31 3.1633 no .
H13 C35 3.2868 no .
H13 C36 3.4969 no .
H13 H6 3.4640 no 1_655
H13 H7 2.6953 no 1_655
H13 H36 3.5227 no 1_455
H13 H36 3.5241 no .
H13 H37 3.2672 no 1_455
H14 C10 3.5499 no 1_655
H14 C11 2.9652 no 1_655
H14 C12 3.5273 no 1_655
H14 C33 3.1201 no .
H14 C34 3.1695 no .
H14 C35 2.9642 no .
H14 C36 2.7411 no .
H14 C37 2.7486 no .
H14 C38 2.9084 no .
H14 H7 3.3344 no 1_655
H14 H11 2.7054 no 1_655
H14 H36 3.2020 no .
H14 H37 3.2039 no 1_455
H14 H37 3.2299 no .
H18 O2 2.6078 no 1_455
H18 O4 2.8261 no 1_455
H18 N2 3.5972 no 1_455
H18 C22 3.2134 no 1_455
H18 C39 3.3767 no 1_455
H18 C40 3.2884 no 1_455
H18 C41 3.4257 no 1_455
H18 H22 2.7177 no 1_455
H19 F4 3.0564 no 1_455
H19 F4a 3.0862 no 1_455
H19 C21 3.1477 no 1_455
H19 C22 3.5649 no 1_455
H19 C42 3.3549 no 1_455
H19 C43 3.2171 no 1_455
H19 C44 3.5390 no 1_455
H19 H21 2.6893 no 1_455
H19 H22 3.4658 no 1_455
H19 H42 3.5378 no .
H21 F3 3.3128 no 1_655
H21 F5 3.2508 no 1_565
H21 F5a 3.5541 no 1_565
H21 C19 3.1982 no 1_655
H21 C42 3.5999 no 1_565
H21 C43 3.2181 no 1_565
H21 C44 3.3002 no 1_565
H21 H19 2.6893 no 1_655
H21 H44 3.5625 no 1_565
H22 O1 2.9813 no 1_655
H22 O3 2.9124 no 1_565
H22 N2 3.5306 no 1_565
H22 C18 3.1721 no 1_655
H22 C19 3.5804 no 1_655
H22 C32 3.4422 no 1_565
H22 C40 3.1197 no 1_565
H22 C41 3.4858 no 1_565
H22 C45 3.2513 no 1_565
H22 H18 2.7177 no 1_655
H22 H19 3.4658 no 1_655
H22 H45 3.5689 no 1_465
H22 H45 3.5123 no 1_565
H24 F1 2.6758 no 2_464
H24 F3 3.1104 no 2_564
H24 F5 2.9258 no 2_454
H24 F6 3.3263 no 2_454
H24 F5a 3.2433 no 2_454
H24 F6a 2.9570 no 2_454
H24 F3a 3.4842 no 2_564
H24 F1a 2.6339 no 2_464
H24 H2 3.2669 no .
H25 F1 3.1949 no 2_564
H25 F2 3.1642 no 2_564
H25 F3 2.5622 no 2_564
H25 F3a 2.7330 no 2_564
H25 F2a 2.8759 no 2_564
H25 F1a 3.5701 no 2_564
H25 C1 3.2868 no 1_655
H25 C2 3.3542 no 1_655
H25 C23 3.2559 no 2_564
H25 H1 3.3507 no 1_655
H25 H2 3.4814 no .
H25 H2 3.4566 no 1_655
H26 S1 3.3860 no 1_655
H26 S3 3.4267 no 1_655
H26 C1 3.5040 no 1_655
H26 C2 3.2799 no 1_655
H26 C3 2.9289 no 1_655
H26 C4 2.8966 no 1_655
H26 C5 3.5119 no 1_655
H26 H3 3.2142 no .
H26 H3 3.2680 no 1_655
H29 S2 3.2906 no 1_545
H29 S4 3.2555 no 1_455
H29 C4 3.5817 no 1_545
H29 C5 2.9393 no 1_545
H29 C6 2.9246 no 1_545
H29 C7 3.1414 no 1_545
H29 C8 3.3234 no 1_545
H29 H6 3.3147 no 1_545
H29 H6 3.2909 no 1_645
H29 H36 3.4295 no 1_455
H30 C7 3.1384 no 1_545
H30 C8 2.8378 no 1_545
H30 C11 3.1886 no 1_545
H30 C12 2.8503 no 1_545
H30 C13 3.5173 no 1_545
H30 C36 2.9748 no 1_455
H30 C37 3.3392 no 1_455
H30 H7 3.2960 no 1_545
H30 H7 3.2087 no 1_645
H30 H11 3.2798 no 1_545
H30 H36 2.7396 no 1_455
H30 H37 3.3734 no 1_455
H34 C10 3.2525 no 1_545
H34 C11 3.2081 no 1_545
H34 C12 3.4895 no 1_545
H34 C15 3.5629 no 1_545
H34 C37 3.0124 no 1_455
H34 H7 3.3048 no 1_645
H34 H11 3.5150 no 1_545
H34 H11 3.4837 no 1_645
H34 H37 2.6982 no 1_455
H36 S2 3.4759 no 1_655
H36 C8 3.2059 no 1_655
H36 C12 3.2625 no 1_655
H36 C13 3.4688 no 1_655
H36 C29 3.3310 no 1_655
H36 C30 2.9304 no 1_655
H36 H13 3.5241 no .
H36 H13 3.5227 no 1_655
H36 H14 3.2020 no .
H36 H29 3.4295 no 1_655
H36 H30 2.7396 no 1_655
H37 C10 3.0864 no 1_655
H37 C11 3.1912 no 1_655
H37 C12 3.0138 no 1_655
H37 C13 2.7836 no 1_655
H37 C14 2.7297 no 1_655
H37 C15 2.8525 no 1_655
H37 C33 3.5461 no 1_655
H37 C34 2.9655 no 1_655
H37 C35 3.5363 no 1_655
H37 H13 3.2672 no 1_655
H37 H14 3.2299 no .
H37 H14 3.2039 no 1_655
H37 H30 3.3734 no 1_655
H37 H34 2.6982 no 1_655
H41 O2 2.8383 no .
H41 O4 2.5463 no 1_455
H41 N1 3.5689 no .
H41 C16 3.3729 no .
H41 C17 3.2643 no .
H41 C18 3.3938 no .
H41 C39 3.5795 no 1_455
H41 C45 3.2495 no 1_455
H41 H45 2.7492 no 1_455
H42 F2 2.9729 no .
H42 F2a 3.3065 no .
H42 C19 3.2650 no .
H42 C20 3.1633 no .
H42 C21 3.5378 no .
H42 C23 3.5999 no .
H42 C44 3.1524 no 1_455
H42 C45 3.5306 no 1_455
H42 H19 3.5378 no .
H42 H44 2.7127 no 1_455
H42 H45 3.4248 no 1_455
H44 F3 3.2880 no 1_645
H44 F5 3.4805 no 1_655
H44 F5a 3.4365 no 1_655
H44 F3a 2.9119 no 1_645
H44 C20 3.2588 no 1_645
H44 C21 3.4435 no 1_645
H44 C23 3.5880 no 1_645
H44 C42 3.2307 no 1_655
H44 H21 3.5625 no 1_545
H44 H42 2.7127 no 1_655
H45 O1 3.0134 no 1_645
H45 O3 3.0569 no 1_655
H45 C9 3.5651 no 1_645
H45 C17 3.1475 no 1_645
H45 C18 3.4437 no 1_645
H45 C22 3.2617 no 1_645
H45 C41 3.1754 no 1_655
H45 C42 3.5430 no 1_655
H45 H22 3.5123 no 1_545
H45 H22 3.5689 no 1_645
H45 H41 2.7492 no 1_655
H45 H42 3.4248 no 1_655

loop_
_geom_torsion_atom_site_label_1
_geom_torsion_atom_site_label_2
_geom_torsion_atom_site_label_3
_geom_torsion_atom_site_label_4
_geom_torsion
_geom_torsion_publ_flag
C1 S1 C4 C3 -0.3(3) no
C1 S1 C4 C5 178.4(3) no
C4 S1 C1 C2 0.5(3) no
C5 S2 C8 C7 0.5(3) no
C5 S2 C8 C12 -177.1(3) no
C8 S2 C5 C4 176.3(3) no
C8 S2 C5 C6 -0.5(3) no
C24 S3 C27 C26 -0.1(3) no
C24 S3 C27 C28 -178.0(3) no
C27 S3 C24 C25 0.8(3) no
C28 S4 C31 C30 -0.3(3) no
C28 S4 C31 C35 178.3(3) no
C31 S4 C28 C27 -177.2(3) no
C31 S4 C28 C29 0.7(3) no
C9 N1 C16 O2 -179.1(3) no
C9 N1 C16 C15 -0.7(4) no
C16 N1 C9 O1 -179.3(3) no
C16 N1 C9 C10 2.2(4) no
C9 N1 C17 C18 54.8(4) no
C9 N1 C17 C22 -126.4(4) no
C17 N1 C9 O1 1.4(5) no
C17 N1 C9 C10 -177.2(3) no
C16 N1 C17 C18 -124.5(4) no
C16 N1 C17 C22 54.4(5) no
C17 N1 C16 O2 0.2(6) no
C17 N1 C16 C15 178.6(3) no
C32 N2 C39 O4 178.4(3) no
C32 N2 C39 C38 1.0(4) no
C39 N2 C32 O3 178.6(3) no
C39 N2 C32 C33 -2.1(4) no
C32 N2 C40 C41 -53.8(5) no
C32 N2 C40 C45 126.8(4) no
C40 N2 C32 O3 -3.1(6) no
C40 N2 C32 C33 176.2(3) no
C39 N2 C40 C41 124.3(3) no
C39 N2 C40 C45 -55.1(4) no
C40 N2 C39 O4 0.0(5) no
C40 N2 C39 C38 -177.3(3) no
S1 C1 C2 C3 -0.6(5) no
C1 C2 C3 C4 0.3(5) no
C2 C3 C4 S1 0.1(4) no
C2 C3 C4 C5 -178.5(4) no
S1 C4 C5 S2 -174.6(2) no
S1 C4 C5 C6 1.5(6) no
C3 C4 C5 S2 3.9(6) no
C3 C4 C5 C6 -180.0(4) no
S2 C5 C6 C7 0.4(4) no
C4 C5 C6 C7 -176.1(3) no
C5 C6 C7 C8 0.0(5) no
C6 C7 C8 S2 -0.4(4) no
C6 C7 C8 C12 176.9(3) no
S2 C8 C12 C11 -178.5(2) no
S2 C8 C12 C13 0.2(5) no
C7 C8 C12 C11 4.4(6) no
C7 C8 C12 C13 -176.9(4) no
O1 C9 C10 C11 -3.9(6) no
O1 C9 C10 C15 178.7(3) no
N1 C9 C10 C11 174.6(3) no
N1 C9 C10 C15 -2.8(4) no
C9 C10 C11 C12 -175.8(3) no
C9 C10 C15 C14 179.2(3) no
C9 C10 C15 C16 2.4(4) no
C11 C10 C15 C14 1.5(5) no
C11 C10 C15 C16 -175.3(3) no
C15 C10 C11 C12 1.2(5) no
C10 C11 C12 C8 176.0(3) no
C10 C11 C12 C13 -2.8(5) no
C8 C12 C13 C14 -177.1(3) no
C11 C12 C13 C14 1.6(5) no
C12 C13 C14 C15 1.1(5) no
C13 C14 C15 C10 -2.6(5) no
C13 C14 C15 C16 173.4(3) no
C10 C15 C16 O2 177.2(3) no
C10 C15 C16 N1 -1.1(4) no
C14 C15 C16 O2 0.8(7) no
C14 C15 C16 N1 -177.4(3) no
N1 C17 C18 C19 177.9(3) no
N1 C17 C22 C21 -177.5(3) no
C18 C17 C22 C21 1.3(5) no
C22 C17 C18 C19 -0.9(5) no
C17 C18 C19 C20 0.3(5) no
C18 C19 C20 C21 -0.1(6) no
C18 C19 C20 C23 179.7(3) no
C19 C20 C21 C22 0.4(6) no
C19 C20 C23 F1 -170.9(4) no
C19 C20 C23 F2 62.7(6) no
C19 C20 C23 F3 -45.2(6) no
C19 C20 C23 F3a -88.6(5) no
C19 C20 C23 F2a 47.3(7) no
C19 C20 C23 F1a 162.5(4) no
C21 C20 C23 F1 8.9(7) no
C21 C20 C23 F2 -117.5(4) no
C21 C20 C23 F3 134.6(4) no
C21 C20 C23 F3a 91.2(6) no
C21 C20 C23 F2a -132.9(5) no
C21 C20 C23 F1a -17.7(6) no
C23 C20 C21 C22 -179.4(4) no
C20 C21 C22 C17 -1.1(6) no
S3 C24 C25 C26 -1.4(5) no
C24 C25 C26 C27 1.3(5) no
C25 C26 C27 S3 -0.7(5) no
C25 C26 C27 C28 177.0(4) no
S3 C27 C28 S4 175.0(2) no
S3 C27 C28 C29 -2.4(6) no
C26 C27 C28 S4 -2.5(6) no
C26 C27 C28 C29 -179.8(4) no
S4 C28 C29 C30 -0.9(4) no
C27 C28 C29 C30 176.7(4) no
C28 C29 C30 C31 0.7(5) no
C29 C30 C31 S4 -0.1(4) no
C29 C30 C31 C35 -178.7(3) no
S4 C31 C35 C34 175.6(2) no
S4 C31 C35 C36 -1.9(5) no
C30 C31 C35 C34 -6.0(6) no
C30 C31 C35 C36 176.5(3) no
O3 C32 C33 C34 4.9(6) no
O3 C32 C33 C38 -178.3(3) no
N2 C32 C33 C34 -174.4(3) no
N2 C32 C33 C38 2.5(4) no
C32 C33 C34 C35 175.4(3) no
C32 C33 C38 C37 -178.6(3) no
C32 C33 C38 C39 -1.9(4) no
C34 C33 C38 C37 -1.5(5) no
C34 C33 C38 C39 175.2(3) no
C38 C33 C34 C35 -1.1(5) no
C33 C34 C35 C31 -175.2(3) no
C33 C34 C35 C36 2.4(5) no
C31 C35 C36 C37 176.3(3) no
C34 C35 C36 C37 -1.2(5) no
C35 C36 C37 C38 -1.3(5) no
C36 C37 C38 C33 2.6(5) no
C36 C37 C38 C39 -173.4(3) no
C33 C38 C39 O4 -176.6(3) no
C33 C38 C39 N2 0.6(4) no
C37 C38 C39 O4 -0.3(7) no
C37 C38 C39 N2 177.0(4) no
N2 C40 C41 C42 -178.4(3) no
N2 C40 C45 C44 177.8(3) no
C41 C40 C45 C44 -1.6(5) no
C45 C40 C41 C42 1.0(5) no
C40 C41 C42 C43 -0.0(5) no
C41 C42 C43 C44 -0.4(6) no
C41 C42 C43 C46 178.9(3) no
C42 C43 C44 C45 -0.2(6) no
C42 C43 C46 F4 -57.9(5) no
C42 C43 C46 F5 62.6(5) no
C42 C43 C46 F6 -175.5(3) no
C42 C43 C46 F5a 43.6(5) no
C42 C43 C46 F4a -74.8(5) no
C42 C43 C46 F6a 162.5(4) no
C44 C43 C46 F4 121.3(4) no
C44 C43 C46 F5 -118.1(4) no
C44 C43 C46 F6 3.8(6) no
C44 C43 C46 F5a -137.2(4) no
C44 C43 C46 F4a 104.5(5) no
C44 C43 C46 F6a -18.3(6) no
C46 C43 C44 C45 -179.5(3) no
C43 C44 C45 C40 1.2(6) no
